data_4020631
loop_
_publ_author_name
'Aurelie Baron'
'Graham Sandford'
'Rachel Slater'
'Dmitry S. Yufit'
'Judith A. K. Howard'
'Antonio Vong'

_publ_section_title
;
 Polyfunctional Tetrahydropyrido[2,3-b]pyrazine Scaffolds
 from 4-Phenylsulfonyl Tetrafluoropyridine
;
_journal_name_full 'Journal of Organic Chemistry'
_journal_page_first 9377
_journal_page_last 9381
_journal_paper_doi 10.1021/jo051453v
_journal_volume 70
_journal_year 2005
_chemical_formula_moiety 'C25 H19 F2 N3 O2 S'
_chemical_formula_sum 'C25 H19 F2 N3 O2 S'
_chemical_formula_weight 463.49
_chemical_melting_point 186.2(8)
_space_group_IT_number 61
_space_group_name_Hall '-P 2ac 2ab'
_space_group_name_H-M_alt 'P b c a'
_symmetry_cell_setting orthorhombic
_symmetry_space_group_name_Hall '-P 2ac 2ab'
_symmetry_space_group_name_H-M 'P b c a'
_cell_angle_alpha 90.00
_cell_angle_beta 90.00
_cell_angle_gamma 90.00
_cell_formula_units_Z 8
_cell_length_a 18.7318(4)
_cell_length_b 9.9214(2)
_cell_length_c 23.5820(5)
_cell_measurement_temperature 120(2)
_cell_volume 4382.61(16)
_diffrn_ambient_temperature 120(2)
_exptl_crystal_density_diffrn 1.405
_cod_depositor_comments
;
The following automatic conversions were performed:
'_symmetry_cell_setting' value 'Orthorhombic' changed to 'orthorhombic'
according to '/home/saulius/struct/CIF-dictionaries/cif_core.dic'
dictionary named 'cif_core.dic' version 2.4.1 from 2010-06-29.

Automatic conversion script
Id: cif_fix_enum 1527 2010-12-29 10:47:43Z saulius 

The following automatic conversions were performed:

'_chemical_melting_point' value '185.4-186.9' was changed to
'186.2(8)' - the average value was taken and precision was estimated.

Automatic conversion script
Id: cif_fix_values 1646 2011-03-28 12:23:43Z adriana 
;
_cod_database_code 4020631

loop_
_symmetry_equiv_pos_as_xyz
'x, y, z'
'-x+1/2, -y, z+1/2'
'-x, y+1/2, -z+1/2'
'x+1/2, -y+1/2, -z'
'-x, -y, -z'
'x-1/2, y, -z-1/2'
'x, -y-1/2, z-1/2'
'-x-1/2, y-1/2, z'

loop_
_atom_site_label
_atom_site_type_symbol
_atom_site_fract_x
_atom_site_fract_y
_atom_site_fract_z
_atom_site_U_iso_or_equiv
_atom_site_adp_type
_atom_site_occupancy
_atom_site_symmetry_multiplicity
_atom_site_calc_flag
_atom_site_refinement_flags
_atom_site_disorder_assembly
_atom_site_disorder_group
S1 S 0.159999(16) 1.03307(3) 0.453703(13) 0.02335(9) Uani 1 1 d . . .
F6 F 0.01271(4) 0.77955(9) 0.59931(3) 0.03085(19) Uani 1 1 d . . .
F7 F 0.08218(4) 1.00358(9) 0.56230(3) 0.0324(2) Uani 1 1 d . . .
O1 O 0.12061(5) 1.15520(10) 0.46265(4) 0.0306(2) Uani 1 1 d . . .
O2 O 0.18876(5) 1.00586(11) 0.39813(4) 0.0311(2) Uani 1 1 d . . .
N1 N 0.12110(6) 0.76453(12) 0.38436(5) 0.0254(2) Uani 1 1 d . . .
N4 N 0.04158(6) 0.56059(12) 0.43129(5) 0.0271(2) Uani 1 1 d . . .
N5 N 0.02885(5) 0.67563(11) 0.51512(4) 0.0236(2) Uani 1 1 d . . .
C2 C 0.13060(7) 0.62740(14) 0.36279(5) 0.0237(3) Uani 1 1 d . . .
C3 C 0.05945(7) 0.55023(14) 0.37151(5) 0.0236(3) Uani 1 1 d . . .
C6 C 0.03941(6) 0.78415(14) 0.54624(5) 0.0237(3) Uani 1 1 d . . .
C7 C 0.07521(7) 0.89491(14) 0.52823(5) 0.0244(3) Uani 1 1 d . . .
C8 C 0.10623(6) 0.89370(13) 0.47339(5) 0.0226(2) Uani 1 1 d . . .
C9 C 0.09665(6) 0.78062(13) 0.43903(5) 0.0222(2) Uani 1 1 d . . .
C10 C 0.05483(6) 0.67185(13) 0.46243(5) 0.0224(2) Uani 1 1 d . . .
C11 C 0.23138(7) 1.02819(13) 0.50254(5) 0.0230(3) Uani 1 1 d . . .
C12 C 0.22864(7) 1.11114(14) 0.54985(6) 0.0264(3) Uani 1 1 d . . .
C13 C 0.28433(8) 1.10602(16) 0.58865(6) 0.0316(3) Uani 1 1 d . . .
C14 C 0.34104(8) 1.01918(16) 0.58016(7) 0.0334(3) Uani 1 1 d . . .
C15 C 0.34371(7) 0.93761(15) 0.53268(7) 0.0324(3) Uani 1 1 d . . .
C16 C 0.28832(7) 0.94076(14) 0.49317(7) 0.0283(3) Uani 1 1 d . . .
C17 C 0.15445(7) 0.62843(14) 0.30171(5) 0.0236(3) Uani 1 1 d . . .
C18 C 0.20494(7) 0.53509(15) 0.28384(6) 0.0292(3) Uani 1 1 d . . .
C19 C 0.22399(8) 0.52677(17) 0.22699(7) 0.0340(3) Uani 1 1 d . . .
C20 C 0.19224(8) 0.61073(16) 0.18769(6) 0.0328(3) Uani 1 1 d . . .
C21 C 0.14247(8) 0.70561(15) 0.20524(6) 0.0306(3) Uani 1 1 d . . .
C22 C 0.12385(7) 0.71491(14) 0.26208(6) 0.0271(3) Uani 1 1 d . . .
C23 C -0.00053(7) 0.59815(14) 0.33290(6) 0.0259(3) Uani 1 1 d . . .
C24 C -0.01470(9) 0.52905(16) 0.28288(7) 0.0351(3) Uani 1 1 d . . .
C25 C -0.06677(11) 0.5766(2) 0.24552(8) 0.0500(5) Uani 1 1 d . . .
C26 C -0.10525(10) 0.6916(2) 0.25847(9) 0.0525(5) Uani 1 1 d . . .
C27 C -0.09212(9) 0.75957(19) 0.30837(8) 0.0443(4) Uani 1 1 d . . .
C28 C -0.04003(7) 0.71370(16) 0.34562(7) 0.0327(3) Uani 1 1 d . . .
H1N H 0.1507(10) 0.8235(19) 0.3728(8) 0.036(5) Uiso 1 1 d . . .
H4N H 0.0205(11) 0.4906(19) 0.4484(8) 0.045(5) Uiso 1 1 d . . .
H2 H 0.1679(8) 0.5773(16) 0.3854(7) 0.024(4) Uiso 1 1 d . . .
H3 H 0.0687(8) 0.4561(16) 0.3641(6) 0.024(4) Uiso 1 1 d . . .
H12 H 0.1904(9) 1.1710(17) 0.5553(7) 0.026(4) Uiso 1 1 d . . .
H13 H 0.2817(9) 1.1634(18) 0.6219(7) 0.034(4) Uiso 1 1 d . . .
H14 H 0.3781(10) 1.0159(19) 0.6073(8) 0.040(5) Uiso 1 1 d . . .
H15 H 0.3835(11) 0.878(2) 0.5248(8) 0.049(5) Uiso 1 1 d . . .
H16 H 0.2877(8) 0.8833(17) 0.4612(7) 0.030(4) Uiso 1 1 d . . .
H18 H 0.2259(9) 0.4739(18) 0.3116(7) 0.036(5) Uiso 1 1 d . . .
H19 H 0.2601(11) 0.461(2) 0.2160(8) 0.050(5) Uiso 1 1 d . . .
H20 H 0.2023(9) 0.6041(18) 0.1487(8) 0.039(5) Uiso 1 1 d . . .
H21 H 0.1193(9) 0.7667(18) 0.1779(7) 0.034(4) Uiso 1 1 d . . .
H22 H 0.0877(9) 0.7760(18) 0.2744(8) 0.036(4) Uiso 1 1 d . . .
H24 H 0.0121(9) 0.4556(17) 0.2739(7) 0.027(4) Uiso 1 1 d . . .
H25 H -0.0727(12) 0.527(2) 0.2093(10) 0.063(6) Uiso 1 1 d . . .
H26 H -0.1416(12) 0.726(2) 0.2325(10) 0.063(6) Uiso 1 1 d . . .
H27 H -0.1188(11) 0.839(2) 0.3185(9) 0.052(6) Uiso 1 1 d . . .
H28 H -0.0329(9) 0.7632(18) 0.3804(8) 0.036(5) Uiso 1 1 d . . .

loop_
_atom_site_aniso_label
_atom_site_aniso_U_11
_atom_site_aniso_U_22
_atom_site_aniso_U_33
_atom_site_aniso_U_23
_atom_site_aniso_U_13
_atom_site_aniso_U_12
S1 0.02380(15) 0.02374(17) 0.02249(15) 0.00066(12) -0.00195(11) -0.00350(11)
F6 0.0301(4) 0.0435(5) 0.0189(4) -0.0003(3) 0.0045(3) -0.0039(3)
F7 0.0353(4) 0.0354(5) 0.0266(4) -0.0105(3) 0.0041(3) -0.0071(4)
O1 0.0303(5) 0.0264(5) 0.0351(5) 0.0009(4) -0.0079(4) 0.0030(4)
O2 0.0359(5) 0.0337(5) 0.0237(5) -0.0001(4) 0.0032(4) -0.0120(4)
N1 0.0285(5) 0.0255(6) 0.0222(5) -0.0015(4) 0.0053(4) -0.0083(5)
N4 0.0340(6) 0.0248(6) 0.0226(5) 0.0015(4) 0.0053(4) -0.0076(5)
N5 0.0220(5) 0.0275(6) 0.0214(5) 0.0026(4) 0.0013(4) -0.0008(4)
C2 0.0235(6) 0.0267(7) 0.0211(6) -0.0006(5) 0.0007(5) -0.0022(5)
C3 0.0277(6) 0.0212(6) 0.0219(6) 0.0003(5) 0.0022(5) -0.0027(5)
C6 0.0195(5) 0.0329(7) 0.0187(5) 0.0008(5) 0.0016(4) 0.0003(5)
C7 0.0224(6) 0.0287(7) 0.0222(6) -0.0054(5) -0.0006(4) -0.0013(5)
C8 0.0195(5) 0.0261(6) 0.0224(6) 0.0008(5) -0.0004(4) -0.0039(5)
C9 0.0203(5) 0.0256(7) 0.0206(6) 0.0013(5) -0.0001(4) -0.0019(5)
C10 0.0214(5) 0.0252(6) 0.0206(6) 0.0026(5) 0.0005(4) -0.0023(5)
C11 0.0217(6) 0.0204(6) 0.0268(6) 0.0030(5) -0.0020(5) -0.0036(5)
C12 0.0266(6) 0.0231(7) 0.0295(6) 0.0014(5) -0.0026(5) -0.0011(5)
C13 0.0340(7) 0.0303(8) 0.0305(7) 0.0010(6) -0.0079(6) -0.0059(6)
C14 0.0268(7) 0.0337(8) 0.0397(8) 0.0108(6) -0.0097(6) -0.0058(6)
C15 0.0234(6) 0.0268(7) 0.0471(9) 0.0076(6) -0.0013(6) 0.0000(5)
C16 0.0251(6) 0.0237(7) 0.0360(7) 0.0013(6) 0.0023(5) -0.0020(5)
C17 0.0222(6) 0.0267(6) 0.0218(6) -0.0016(5) 0.0013(4) -0.0051(5)
C18 0.0267(6) 0.0341(8) 0.0268(6) -0.0012(6) -0.0015(5) 0.0036(5)
C19 0.0330(7) 0.0374(9) 0.0315(7) -0.0078(6) 0.0039(6) 0.0042(6)
C20 0.0386(8) 0.0367(8) 0.0230(6) -0.0042(6) 0.0060(5) -0.0044(6)
C21 0.0355(7) 0.0317(7) 0.0245(6) 0.0047(6) 0.0024(5) -0.0022(6)
C22 0.0286(6) 0.0269(7) 0.0258(6) 0.0020(5) 0.0053(5) 0.0000(5)
C23 0.0247(6) 0.0254(7) 0.0275(6) 0.0048(5) 0.0015(5) -0.0065(5)
C24 0.0411(8) 0.0299(8) 0.0344(8) 0.0004(6) -0.0062(6) -0.0094(6)
C25 0.0590(11) 0.0449(10) 0.0460(10) 0.0045(8) -0.0233(8) -0.0179(9)
C26 0.0433(9) 0.0464(11) 0.0679(13) 0.0185(9) -0.0235(9) -0.0101(8)
C27 0.0313(8) 0.0380(9) 0.0635(11) 0.0131(8) -0.0033(7) 0.0012(7)
C28 0.0276(6) 0.0322(8) 0.0381(8) 0.0048(6) 0.0029(6) -0.0020(5)

loop_
_geom_bond_atom_site_label_1
_geom_bond_atom_site_label_2
_geom_bond_distance
_geom_bond_site_symmetry_2
_geom_bond_publ_flag
S1 O1 1.4343(10) . ?
S1 O2 1.4424(10) . ?
S1 C11 1.7653(13) . ?
S1 C8 1.7726(13) . ?
F6 C6 1.3485(14) . ?
F7 C7 1.3509(15) . ?
N1 C9 1.3774(16) . ?
N1 C2 1.4633(18) . ?
N1 H1N 0.852(19) . ?
N4 C10 1.3488(17) . ?
N4 C3 1.4527(16) . ?
N4 H4N 0.90(2) . ?
N5 C6 1.3180(17) . ?
N5 C10 1.3350(16) . ?
C2 C17 1.5081(17) . ?
C2 C3 1.5508(18) . ?
C2 H2 1.009(16) . ?
C3 C23 1.5222(19) . ?
C3 H3 0.965(16) . ?
C6 C7 1.3556(19) . ?
C7 C8 1.4179(17) . ?
C8 C9 1.3955(18) . ?
C9 C10 1.4433(17) . ?
C11 C12 1.3873(19) . ?
C11 C16 1.3925(19) . ?
C12 C13 1.3886(19) . ?
C12 H12 0.940(16) . ?
C13 C14 1.382(2) . ?
C13 H13 0.970(18) . ?
C14 C15 1.383(2) . ?
C14 H14 0.944(19) . ?
C15 C16 1.395(2) . ?
C15 H15 0.97(2) . ?
C16 H16 0.945(17) . ?
C17 C18 1.3891(19) . ?
C17 C22 1.3921(19) . ?
C18 C19 1.390(2) . ?
C18 H18 0.975(18) . ?
C19 C20 1.381(2) . ?
C19 H19 0.97(2) . ?
C20 C21 1.388(2) . ?
C20 H20 0.941(18) . ?
C21 C22 1.3881(19) . ?
C21 H21 0.985(17) . ?
C22 H22 0.954(18) . ?
C23 C24 1.390(2) . ?
C23 C28 1.397(2) . ?
C24 C25 1.396(2) . ?
C24 H24 0.910(17) . ?
C25 C26 1.384(3) . ?
C25 H25 0.99(2) . ?
C26 C27 1.379(3) . ?
C26 H26 0.98(2) . ?
C27 C28 1.390(2) . ?
C27 H27 0.96(2) . ?
C28 H28 0.965(18) . ?
